data_4062658
loop_
_publ_author_name
'Bayler, Angela'
'Canty, Allan J.'
'Ryan, John H.'
'Skelton, Brian W.'
'White, Allan H.'

_publ_section_title
;
Arylation of palladium(II) and platinum(II) by diphenyliodonium
triflate to form metal(IV) species, and a structural analysis of
PtIMe2Ph(bpy) (bpy= 2,2'-bipyridine).
;
_journal_name_full Organometallics
_journal_paper_doi 10.1021/om040023c
_journal_year 2004
_chemical_formula_moiety 'C20 H21 I1 N2 Pt1'
_chemical_formula_sum 'C20 H21 I N2 Pt'
_chemical_formula_weight 611.39
_space_group_crystal_system triclinic
_space_group_IT_number 2
_space_group_name_Hall '-P 1'
_space_group_name_H-M_alt 'P -1'
_cell_angle_alpha 81.391(6)
_cell_angle_beta 77.544(6)
_cell_angle_gamma 70.468(6)
_cell_formula_units_Z 2
_cell_length_a 8.650(3)
_cell_length_b 8.882(3)
_cell_length_c 12.886(4)
_cell_measurement_temperature 150(2)
_cell_volume 907.8(5)
_exptl_crystal_density_diffrn 2.237
_cod_original_formula_sum 'C20 H21 I1 N2 Pt1'
_cod_database_code 4062658

loop_
_space_group_symop_id
_space_group_symop_operation_xyz
1 x,y,z
2 -x,-y,-z

loop_
_atom_site_label
_atom_site_fract_x
_atom_site_fract_y
_atom_site_fract_z
_atom_site_U_iso_or_equiv
_atom_site_adp_type
_atom_site_calc_flag
_atom_site_calc_attached_atom
_atom_site_occupancy
_atom_site_disorder_assembly
_atom_site_disorder_group
Pt .72095(5) .76615(5) .27705(3) .0197(3) Uani ? ? 1.00000 ? ?
I .54186(11) .60039(10) .21517(7) .0372(8) Uani ? ? 1.00000 ? ?
N1 .8532(12) .7771(12) .1151(7) .027(8) Uani ? ? 1.00000 ? ?
C2 .7897(14) .9061(14) .0521(9) .027(9) Uani ? ? 1.00000 ? ?
C3 .8643(16) .9309(16) -.0533(10) .033(11) Uani ? ? 1.00000 ? ?
C4 1.0115(18) .8157(18) -.0937(10) .040(12) Uani ? ? 1.00000 ? ?
C5 1.0778(16) .6840(18) -.0291(11) .040(11) Uani ? ? 1.00000 ? ?
C6 .9964(16) .6642(15) .0747(10) .035(10) Uani ? ? 1.00000 ? ?
N1' .5749(11) .9905(10) .2034(8) .023(7) Uani ? ? 1.00000 ? ?
C2' .6344(15) 1.0261(14) .1013(10) .028(9) Uani ? ? 1.00000 ? ?
C3' .5562(16) 1.1697(16) .0487(11) .040(11) Uani ? ? 1.00000 ? ?
C4' .4167(18) 1.2740(16) .1002(13) .047(13) Uani ? ? 1.00000 ? ?
C5' .3579(16) 1.2354(15) .2046(13) .043(11) Uani ? ? 1.00000 ? ?
C6' .4371(14) 1.0927(15) .2530(11) .034(10) Uani ? ? 1.00000 ? ?
C11 .8532(13) .8898(13) .3219(8) .023(8) Uani ? ? 1.00000 ? ?
C12 1.0287(14) .8389(13) .3012(9) .024(8) Uani ? ? 1.00000 ? ?
C13 1.1151(14) .9266(16) .3277(10) .034(10) Uani ? ? 1.00000 ? ?
C14 1.0337(17) 1.0691(16) .3722(10) .036(11) Uani ? ? 1.00000 ? ?
C15 .8602(15) 1.1249(14) .3909(9) .028(9) Uani ? ? 1.00000 ? ?
C16 .7749(13) 1.0328(13) .3645(9) .023(8) Uani ? ? 1.00000 ? ?
C01 .8693(17) .5528(14) .3407(11) .040(11) Uani ? ? 1.00000 ? ?
C02A .836(4) .538(4) .460(2) .046(7) Uiso ? ? .50000 ? ?
C02B .759(3) .514(3) .4545(18) .025(5) Uiso ? ? .50000 ? ?
C02A' .658(4) .595(4) .489(3) .053(8) Uiso ? ? .50000 ? ?
C02B' .676(3) .672(2) .5076(17) .021(4) Uiso ? ? .50000 ? ?
C01' .5823(16) .7725(15) .4282(10) .036(11) Uani ? ? 1.00000 ? ?
H3 .81517 1.02635 -.09829 .04400 Uiso ? ? 1.00000 ? ?
H4 1.06668 .83007 -.16674 .05000 Uiso ? ? 1.00000 ? ?
H5 1.17946 .60489 -.05503 .05100 Uiso ? ? 1.00000 ? ?
H6 1.04145 .56836 .11850 .04300 Uiso ? ? 1.00000 ? ?
H3' .60041 1.19629 -.02454 .04900 Uiso ? ? 1.00000 ? ?
H4' .35962 1.37233 .06423 .05800 Uiso ? ? 1.00000 ? ?
H5' .26107 1.31038 .24348 .05200 Uiso ? ? 1.00000 ? ?
H6' .39271 1.06408 .32588 .04100 Uiso ? ? 1.00000 ? ?
H12 1.08911 .74147 .26728 .03100 Uiso ? ? 1.00000 ? ?
H13 1.23401 .88791 .31550 .04200 Uiso ? ? 1.00000 ? ?
H14 1.09722 1.13056 .38867 .04500 Uiso ? ? 1.00000 ? ?
H15 .80101 1.22426 .42153 .03400 Uiso ? ? 1.00000 ? ?
H16 .65603 1.07171 .37700 .03000 Uiso ? ? 1.00000 ? ?
H01Aa .98432 .54696 .31667 .05100 Uiso ? ? .50000 ? ?
H01Ab .85157 .46556 .31559 .05100 Uiso ? ? .50000 ? ?
H02Aa .88317 .60157 .48883 .05900 Uiso ? ? .50000 ? ?
H02Ab .87789 .42873 .48868 .05900 Uiso ? ? .50000 ? ?
H02A'a .62781 .60000 .56566 .03200 Uiso ? ? .50000 ? ?
H02A'b .61268 .51970 .47096 .03200 Uiso ? ? .50000 ? ?
H01'Aa .59162 .85415 .46461 .04600 Uiso ? ? .50000 ? ?
H01'Ab .46700 .79354 .42563 .04600 Uiso ? ? .50000 ? ?
H01Ba .97079 .56432 .35120 .05000 Uiso ? ? .50000 ? ?
H01Bb .89593 .46958 .29478 .05000 Uiso ? ? .50000 ? ?
H02Ba .82712 .43594 .49884 .05800 Uiso ? ? .50000 ? ?
H02Bb .67458 .47308 .44334 .05800 Uiso ? ? .50000 ? ?
H02B'a .75809 .71452 .51967 .06700 Uiso ? ? .50000 ? ?
H02B'b .60571 .65878 .57397 .06700 Uiso ? ? .50000 ? ?
H01'Ba .54177 .88015 .44713 .04500 Uiso ? ? .50000 ? ?
H01'Bb .48984 .73668 .42831 .04500 Uiso ? ? .50000 ? ?

loop_
_atom_site_aniso_label
_atom_site_aniso_U_11
_atom_site_aniso_U_22
_atom_site_aniso_U_33
_atom_site_aniso_U_12
_atom_site_aniso_U_13
_atom_site_aniso_U_23
Pt .0189(2) .0196(2) .0179(2) -.00387(14) -.00184(14) -.00037(14)
I .0368(5) .0384(5) .0348(5) -.0092(4) -.0057(4) -.0054(4)
N1 .026(5) .032(5) .017(5) -.001(4) -.003(4) -.006(4)
C2 .026(6) .031(6) .027(6) -.009(5) -.009(5) -.001(5)
C3 .033(7) .048(8) .022(6) -.017(6) -.006(5) .001(5)
C4 .048(8) .066(9) .017(6) -.033(7) .003(5) -.013(6)
C5 .029(7) .055(8) .036(7) -.013(6) .009(5) -.026(6)
C6 .030(7) .038(7) .027(6) -.002(5) .000(5) -.004(5)
N1' .018(4) .016(4) .031(5) -.002(3) -.008(4) .005(4)
C2' .031(6) .026(6) .030(6) -.012(5) -.013(5) .008(5)
C3' .035(7) .037(7) .046(8) -.009(6) -.018(6) .011(6)
C4' .040(8) .036(7) .060(10) -.005(6) -.024(7) .017(7)
C5' .022(6) .031(7) .072(10) .000(5) -.016(6) -.004(7)
C6' .019(6) .033(6) .050(8) -.010(5) -.001(5) -.008(6)
C11 .017(5) .034(6) .009(5) -.001(4) .003(4) .006(4)
C12 .025(6) .023(5) .025(6) -.008(4) -.009(4) .000(4)
C13 .020(6) .048(7) .030(7) -.006(5) -.006(5) .001(6)
C14 .049(8) .041(7) .028(7) -.028(6) -.008(6) -.002(5)
C15 .032(6) .031(6) .020(6) -.010(5) -.001(5) -.008(5)
C16 .014(5) .032(6) .021(5) -.007(4) .002(4) -.001(4)
C01 .046(8) .018(5) .045(8) .002(5) -.015(6) .009(5)
C01' .034(7) .037(7) .030(7) -.017(6) .010(5) .006(5)

loop_
_geom_bond_atom_site_label_1
_geom_bond_atom_site_label_2
_geom_bond_site_symmetry_1
_geom_bond_site_symmetry_2
_geom_bond_distance
_geom_bond_publ_flag
Pt I . . 2.7591(14) ?
Pt N1 . . 2.158(8) ?
Pt N1' . . 2.176(8) ?
Pt C11 . . 2.041(14) ?
Pt C01 . . 2.067(11) ?
Pt C01' . . 2.053(12) ?
N1 C2 . . 1.329(14) ?
N1 C6 . . 1.363(14) ?
C2 C3 . . 1.392(16) ?
C2 C2' . . 1.490(14) ?
C3 C4 . . 1.393(17) ?
C3 H3 . . .977 ?
C4 C5 . . 1.362(19) ?
C4 H4 . . .970 ?
C5 C6 . . 1.386(18) ?
C5 H5 . . .953 ?
C6 H6 . . .961 ?
N1' C2' . . 1.337(15) ?
N1' C6' . . 1.332(13) ?
C2' C3' . . 1.381(17) ?
C3' C4' . . 1.359(17) ?
C3' H3' . . .965 ?
C4' C5' . . 1.37(2) ?
C4' H4' . . .954 ?
C5' C6' . . 1.353(17) ?
C5' H5' . . .971 ?
C6' H6' . . .966 ?
C11 C12 . . 1.408(15) ?
C11 C16 . . 1.359(15) ?
C12 C13 . . 1.36(2) ?
C12 H12 . . .962 ?
C13 C14 . . 1.369(18) ?
C13 H13 . . .954 ?
C14 C15 . . 1.392(18) ?
C14 H14 . . .965 ?
C15 C16 . . 1.39(2) ?
C15 H15 . . .955 ?
C16 H16 . . .954 ?
C01 C02A . . 1.50(3) ?
C01 C02B . . 1.63(3) ?
C01 H01Aa . . .962 ?
C01 H01Ab . . .951 ?
C01 H01Ba . . .957 ?
C01 H01Bb . . .953 ?
C02A C02A' . . 1.43(4) ?
C02A H02Aa . . .95 ?
C02A H02Ab . . .96 ?
C02B C02B' . . 1.53(3) ?
C02B H02Ba . . .95 ?
C02B H02Bb . . .96 ?
C02A' C01' . . 1.64(3) ?
C02A' H02A'a . . .97 ?
C02A' H02A'b . . .96 ?
C02B' C01' . . 1.45(2) ?
C02B' H02B'a . . .96 ?
C02B' H02B'b . . .95 ?
C01' H01'Aa . . .954 ?
C01' H01'Ab . . .958 ?
C01' H01'Ba . . .952 ?
C01' H01'Bb . . .954 ?
